data_7113979
loop_
_publ_author_name
'Dong Jin Lee'
'Jinhwan Shin'
'Eun Jeong Yoo'

_publ_section_title
;
 A Rh-catalyzed regio- and stereoselective route to enamides: benzamides
 as assembling reagents
;
_journal_name_full Chem.Commun.
_journal_page_first 6620
_journal_paper_doi 10.1039/C4CC02155J
_journal_volume 50
_journal_year 2014
_chemical_formula_moiety 'C24 H24 N2 O3 S'
_chemical_formula_sum 'C24 H24 N2 O3 S'
_chemical_formula_weight 420.51
_chemical_name_systematic
; 
 ? 
;
_space_group_IT_number 14
_symmetry_cell_setting monoclinic
_symmetry_space_group_name_Hall '-P 2yn'
_symmetry_space_group_name_H-M 'P 1 21/n 1'
_atom_sites_solution_hydrogens geom
_atom_sites_solution_primary direct
_atom_sites_solution_secondary difmap
_audit_creation_method SHELXTL
_cell_angle_alpha 90.00
_cell_angle_beta 94.8790(10)
_cell_angle_gamma 90.00
_cell_formula_units_Z 16
_cell_length_a 24.1033(9)
_cell_length_b 13.6845(5)
_cell_length_c 26.7566(9)
_cell_measurement_reflns_used 7458
_cell_measurement_temperature 200(2)
_cell_measurement_theta_max 22.44
_cell_measurement_theta_min 2.26
_cell_volume 8793.5(5)
_computing_cell_refinement 'Bruker SMART'
_computing_data_collection 'Bruker SMART'
_computing_data_reduction 'Bruker SAINT'
_computing_molecular_graphics 'Bruker SHELXTL'
_computing_publication_material 'Bruker SHELXTL'
_computing_structure_refinement 'Bruker SHELXTL'
_computing_structure_solution 'Bruker SHELXTL'
_diffrn_ambient_temperature 200(2)
_diffrn_measured_fraction_theta_full 0.999
_diffrn_measured_fraction_theta_max 0.999
_diffrn_measurement_device_type 'CCD area detector'
_diffrn_measurement_method 'phi and omega scans'
_diffrn_radiation_monochromator graphite
_diffrn_radiation_source 'fine-focus sealed tube'
_diffrn_radiation_type MoK\a
_diffrn_radiation_wavelength 0.71073
_diffrn_reflns_av_R_equivalents 0.1025
_diffrn_reflns_av_sigmaI/netI 0.1467
_diffrn_reflns_limit_h_max 29
_diffrn_reflns_limit_h_min -27
_diffrn_reflns_limit_k_max 16
_diffrn_reflns_limit_k_min -16
_diffrn_reflns_limit_l_max 23
_diffrn_reflns_limit_l_min -32
_diffrn_reflns_number 54302
_diffrn_reflns_theta_full 26.01
_diffrn_reflns_theta_max 26.01
_diffrn_reflns_theta_min 1.09
_exptl_absorpt_coefficient_mu 0.175
_exptl_absorpt_correction_type none
_exptl_crystal_colour Yellow
_exptl_crystal_density_diffrn 1.271
_exptl_crystal_density_method 'not measured'
_exptl_crystal_description Block
_exptl_crystal_F_000 3552
_exptl_crystal_size_max 0.22
_exptl_crystal_size_mid 0.12
_exptl_crystal_size_min 0.05
_refine_diff_density_max 0.300
_refine_diff_density_min -0.320
_refine_diff_density_rms 0.053
_refine_ls_extinction_method none
_refine_ls_goodness_of_fit_ref 0.867
_refine_ls_hydrogen_treatment constr
_refine_ls_matrix_type full
_refine_ls_number_parameters 1093
_refine_ls_number_reflns 17276
_refine_ls_number_restraints 0
_refine_ls_restrained_S_all 0.867
_refine_ls_R_factor_all 0.1605
_refine_ls_R_factor_gt 0.0578
_refine_ls_shift/su_max 0.001
_refine_ls_shift/su_mean 0.000
_refine_ls_structure_factor_coef Fsqd
_refine_ls_weighting_details 'calc w=1/[\s^2^(Fo^2^)+(0.0497P)^2^+0.0000P] where P=(Fo^2^+2Fc^2^)/3'
_refine_ls_weighting_scheme calc
_refine_ls_wR_factor_gt 0.1149
_refine_ls_wR_factor_ref 0.1588
_reflns_number_gt 7187
_reflns_number_total 17276
_reflns_threshold_expression >2sigma(I)
_cod_data_source_file c4cc02155j2.cif
_cod_data_source_block DJL
_cod_original_sg_symbol_H-M P2(1)/n
_cod_database_code 7113979

loop_
_symmetry_equiv_pos_as_xyz
'x, y, z'
'-x+1/2, y+1/2, -z+1/2'
'-x, -y, -z'
'x-1/2, -y-1/2, z-1/2'

loop_
_atom_site_label
_atom_site_type_symbol
_atom_site_fract_x
_atom_site_fract_y
_atom_site_fract_z
_atom_site_U_iso_or_equiv
_atom_site_adp_type
_atom_site_occupancy
_atom_site_symmetry_multiplicity
_atom_site_calc_flag
_atom_site_refinement_flags
C1 C 0.28649(18) 0.7295(3) 0.03102(14) 0.0399(11) Uani 1 1 d .
O1 O 0.26613(12) 0.7900(2) 0.05866(11) 0.0541(8) Uani 1 1 d .
C2 C 0.24937(17) 0.6650(3) 0.00035(14) 0.0397(11) Uani 1 1 d .
C3 C 0.26438(17) 0.5801(3) -0.02308(14) 0.0396(10) Uani 1 1 d .
C4 C 0.34781(17) 0.7321(3) 0.02836(15) 0.0386(10) Uani 1 1 d .
C5 C 0.37400(19) 0.7228(3) -0.01545(16) 0.0451(11) Uani 1 1 d .
H5 H 0.3523 0.7118 -0.0463 0.054 Uiso 1 1 calc R
C6 C 0.4308(2) 0.7293(3) -0.01507(17) 0.0573(13) Uani 1 1 d .
H6 H 0.4481 0.7229 -0.0455 0.069 Uiso 1 1 calc R
C7 C 0.4626(2) 0.7449(4) 0.02901(18) 0.0678(15) Uani 1 1 d .
H7 H 0.5020 0.7475 0.0295 0.081 Uiso 1 1 calc R
C8 C 0.4371(2) 0.7568(4) 0.07266(18) 0.0666(15) Uani 1 1 d .
H8 H 0.4590 0.7686 0.1033 0.080 Uiso 1 1 calc R
C9 C 0.38045(18) 0.7517(3) 0.07222(15) 0.0480(12) Uani 1 1 d .
H9 H 0.3633 0.7618 0.1025 0.058 Uiso 1 1 calc R
N1 N 0.19233(13) 0.6975(2) -0.00444(11) 0.0440(9) Uani 1 1 d .
H1A H 0.1832 0.7493 -0.0229 0.053 Uiso 1 1 calc R
S1 S 0.14426(5) 0.64070(9) 0.02353(4) 0.0525(3) Uani 1 1 d .
O2 O 0.14875(13) 0.5380(2) 0.01347(11) 0.0653(9) Uani 1 1 d .
O3 O 0.09359(12) 0.6914(2) 0.00937(11) 0.0677(9) Uani 1 1 d .
C10 C 0.16075(17) 0.6566(3) 0.08853(16) 0.0491(12) Uani 1 1 d .
C11 C 0.16708(19) 0.5777(3) 0.12040(19) 0.0614(13) Uani 1 1 d .
H11 H 0.1624 0.5131 0.1077 0.074 Uiso 1 1 calc R
C12 C 0.1803(2) 0.5933(4) 0.17097(19) 0.0655(14) Uani 1 1 d .
H12 H 0.1843 0.5386 0.1928 0.079 Uiso 1 1 calc R
C13 C 0.18793(18) 0.6856(4) 0.19074(18) 0.0595(13) Uani 1 1 d .
C14 C 0.18074(17) 0.7644(3) 0.15829(18) 0.0565(13) Uani 1 1 d .
H14 H 0.1852 0.8289 0.1712 0.068 Uiso 1 1 calc R
C15 C 0.16728(17) 0.7510(3) 0.10776(18) 0.0520(12) Uani 1 1 d .
H15 H 0.1625 0.8058 0.0861 0.062 Uiso 1 1 calc R
C16 C 0.2055(2) 0.7010(4) 0.24573(17) 0.0814(17) Uani 1 1 d .
H16A H 0.2463 0.7001 0.2510 0.122 Uiso 1 1 calc R
H16B H 0.1902 0.6486 0.2654 0.122 Uiso 1 1 calc R
H16C H 0.1916 0.7642 0.2565 0.122 Uiso 1 1 calc R
N2 N 0.23543(14) 0.5421(2) -0.06414(12) 0.0466(9) Uani 1 1 d .
C17 C 0.23006(19) 0.4367(3) -0.07205(16) 0.0610(14) Uani 1 1 d .
H17A H 0.2563 0.4025 -0.0481 0.091 Uiso 1 1 calc R
H17B H 0.2383 0.4207 -0.1063 0.091 Uiso 1 1 calc R
H17C H 0.1920 0.4163 -0.0670 0.091 Uiso 1 1 calc R
C18 C 0.19722(18) 0.6009(3) -0.09734(15) 0.0600(14) Uani 1 1 d .
H18A H 0.1597 0.5971 -0.0860 0.090 Uiso 1 1 calc R
H18B H 0.1967 0.5758 -0.1317 0.090 Uiso 1 1 calc R
H18C H 0.2097 0.6691 -0.0965 0.090 Uiso 1 1 calc R
C19 C 0.31488(17) 0.5249(3) -0.00417(15) 0.0384(10) Uani 1 1 d .
C20 C 0.35456(19) 0.4983(3) -0.03604(16) 0.0500(12) Uani 1 1 d .
H20 H 0.3473 0.5085 -0.0711 0.060 Uiso 1 1 calc R
C21 C 0.4044(2) 0.4574(3) -0.0179(2) 0.0620(14) Uani 1 1 d .
H21 H 0.4314 0.4401 -0.0403 0.074 Uiso 1 1 calc R
C22 C 0.4149(2) 0.4420(3) 0.0322(2) 0.0703(16) Uani 1 1 d .
H22 H 0.4496 0.4152 0.0451 0.084 Uiso 1 1 calc R
C23 C 0.3756(2) 0.4649(3) 0.06401(19) 0.0676(16) Uani 1 1 d .
H23 H 0.3828 0.4523 0.0989 0.081 Uiso 1 1 calc R
C24 C 0.32543(19) 0.5061(3) 0.04649(15) 0.0487(12) Uani 1 1 d .
H24 H 0.2984 0.5215 0.0691 0.058 Uiso 1 1 calc R
C25 C 0.51505(17) 0.3474(3) 0.77682(14) 0.0346(10) Uani 1 1 d .
O4 O 0.48881(11) 0.37512(19) 0.81220(10) 0.0410(7) Uani 1 1 d .
C26 C 0.48860(16) 0.2880(3) 0.73663(14) 0.0350(10) Uani 1 1 d .
C27 C 0.51746(17) 0.2334(3) 0.70347(15) 0.0410(11) Uani 1 1 d .
C28 C 0.57209(16) 0.3870(3) 0.77265(14) 0.0338(9) Uani 1 1 d .
C29 C 0.58911(17) 0.4206(3) 0.72747(15) 0.0420(11) Uani 1 1 d .
H29 H 0.5647 0.4146 0.6978 0.050 Uiso 1 1 calc R
C30 C 0.64075(19) 0.4625(3) 0.72477(17) 0.0517(12) Uani 1 1 d .
H30 H 0.6514 0.4865 0.6937 0.062 Uiso 1 1 calc R
C31 C 0.67667(19) 0.4692(3) 0.76723(18) 0.0580(13) Uani 1 1 d .
H31 H 0.7127 0.4963 0.7655 0.070 Uiso 1 1 calc R
C32 C 0.66025(19) 0.4367(4) 0.81237(17) 0.0621(14) Uani 1 1 d .
H32 H 0.6851 0.4418 0.8418 0.074 Uiso 1 1 calc R
C33 C 0.60819(18) 0.3970(3) 0.81518(15) 0.0515(12) Uani 1 1 d .
H33 H 0.5970 0.3763 0.8467 0.062 Uiso 1 1 calc R
N3 N 0.42903(13) 0.2942(2) 0.73179(11) 0.0404(9) Uani 1 1 d .
H3A H 0.4133 0.3515 0.7255 0.048 Uiso 1 1 calc R
S2 S 0.38938(5) 0.19975(8) 0.73745(4) 0.0431(3) Uani 1 1 d .
O5 O 0.39323(13) 0.1357(2) 0.69571(10) 0.0589(9) Uani 1 1 d .
O6 O 0.33601(11) 0.2390(2) 0.74676(10) 0.0522(8) Uani 1 1 d .
C34 C 0.41569(15) 0.1341(3) 0.79117(14) 0.0364(10) Uani 1 1 d .
C35 C 0.42500(16) 0.1801(3) 0.83715(15) 0.0471(11) Uani 1 1 d .
H35 H 0.4220 0.2491 0.8395 0.056 Uiso 1 1 calc R
C36 C 0.43875(17) 0.1244(4) 0.87972(16) 0.0539(13) Uani 1 1 d .
H36 H 0.4453 0.1563 0.9112 0.065 Uiso 1 1 calc R
C37 C 0.44312(18) 0.0247(4) 0.87769(18) 0.0576(13) Uani 1 1 d .
C38 C 0.43506(19) -0.0201(3) 0.8314(2) 0.0638(14) Uani 1 1 d .
H38 H 0.4387 -0.0890 0.8291 0.077 Uiso 1 1 calc R
C39 C 0.42178(18) 0.0337(3) 0.78808(17) 0.0522(12) Uani 1 1 d .
H39 H 0.4169 0.0019 0.7565 0.063 Uiso 1 1 calc R
C40 C 0.4557(2) -0.0355(4) 0.92454(18) 0.092(2) Uani 1 1 d .
H40A H 0.4795 0.0022 0.9490 0.138 Uiso 1 1 calc R
H40B H 0.4749 -0.0956 0.9161 0.138 Uiso 1 1 calc R
H40C H 0.4208 -0.0521 0.9389 0.138 Uiso 1 1 calc R
N4 N 0.49828(14) 0.2156(2) 0.65513(12) 0.0468(9) Uani 1 1 d .
C41 C 0.5072(2) 0.1217(3) 0.63096(17) 0.0801(17) Uani 1 1 d .
H41A H 0.5331 0.0820 0.6528 0.120 Uiso 1 1 calc R
H41B H 0.5231 0.1328 0.5989 0.120 Uiso 1 1 calc R
H41C H 0.4716 0.0873 0.6250 0.120 Uiso 1 1 calc R
C42 C 0.45781(18) 0.2797(3) 0.62794(15) 0.0579(13) Uani 1 1 d .
H42A H 0.4202 0.2541 0.6305 0.087 Uiso 1 1 calc R
H42B H 0.4654 0.2826 0.5926 0.087 Uiso 1 1 calc R
H42C H 0.4606 0.3454 0.6425 0.087 Uiso 1 1 calc R
C43 C 0.57129(18) 0.1894(3) 0.72199(15) 0.0418(11) Uani 1 1 d .
C44 C 0.6175(2) 0.1950(3) 0.69380(16) 0.0532(12) Uani 1 1 d .
H44 H 0.6136 0.2220 0.6610 0.064 Uiso 1 1 calc R
C45 C 0.6685(2) 0.1615(3) 0.71366(19) 0.0645(14) Uani 1 1 d .
H45 H 0.7000 0.1667 0.6947 0.077 Uiso 1 1 calc R
C46 C 0.6742(2) 0.1203(3) 0.7609(2) 0.0638(14) Uani 1 1 d .
H46 H 0.7096 0.0975 0.7743 0.077 Uiso 1 1 calc R
C47 C 0.6290(2) 0.1122(3) 0.78864(18) 0.0575(13) Uani 1 1 d .
H47 H 0.6331 0.0831 0.8210 0.069 Uiso 1 1 calc R
C48 C 0.57785(19) 0.1462(3) 0.76952(15) 0.0475(12) Uani 1 1 d .
H48 H 0.5467 0.1403 0.7888 0.057 Uiso 1 1 calc R
C49 C 0.22054(17) -0.0448(3) 0.99537(14) 0.0347(10) Uani 1 1 d .
O7 O 0.18014(11) -0.07661(19) 1.01566(9) 0.0446(7) Uani 1 1 d .
C50 C 0.26358(16) 0.0146(3) 1.02185(14) 0.0366(10) Uani 1 1 d .
C51 C 0.29519(17) 0.0826(3) 0.99939(14) 0.0401(10) Uani 1 1 d .
C52 C 0.22857(17) -0.0771(3) 0.94302(14) 0.0369(10) Uani 1 1 d .
C53 C 0.28066(18) -0.1003(3) 0.92846(15) 0.0446(11) Uani 1 1 d .
H53 H 0.3126 -0.0919 0.9514 0.054 Uiso 1 1 calc R
C54 C 0.2868(2) -0.1354(3) 0.88097(16) 0.0573(13) Uani 1 1 d .
H54 H 0.3227 -0.1519 0.8715 0.069 Uiso 1 1 calc R
C55 C 0.2406(2) -0.1468(3) 0.84704(16) 0.0584(13) Uani 1 1 d .
H55 H 0.2448 -0.1698 0.8141 0.070 Uiso 1 1 calc R
C56 C 0.1883(2) -0.1244(3) 0.86144(17) 0.0575(13) Uani 1 1 d .
H56 H 0.1566 -0.1315 0.8381 0.069 Uiso 1 1 calc R
C57 C 0.18174(18) -0.0918(3) 0.90960(14) 0.0451(11) Uani 1 1 d .
H57 H 0.1456 -0.0796 0.9198 0.054 Uiso 1 1 calc R
N5 N 0.27071(13) -0.0042(2) 1.07446(11) 0.0420(9) Uani 1 1 d .
H5A H 0.2824 -0.0623 1.0847 0.050 Uiso 1 1 calc R
S3 S 0.25814(5) 0.07738(8) 1.11621(4) 0.0474(3) Uani 1 1 d .
O8 O 0.30373(12) 0.1439(2) 1.12346(10) 0.0600(9) Uani 1 1 d .
O9 O 0.24315(12) 0.0219(2) 1.15863(9) 0.0582(9) Uani 1 1 d .
C58 C 0.20166(18) 0.1466(3) 1.08983(14) 0.0428(11) Uani 1 1 d .
C59 C 0.2100(2) 0.2420(3) 1.07614(16) 0.0578(13) Uani 1 1 d .
H59 H 0.2454 0.2718 1.0830 0.069 Uiso 1 1 calc R
C60 C 0.1661(2) 0.2943(3) 1.05228(17) 0.0643(14) Uani 1 1 d .
H60 H 0.1718 0.3602 1.0428 0.077 Uiso 1 1 calc R
C61 C 0.1139(2) 0.2518(3) 1.04191(16) 0.0575(13) Uani 1 1 d .
C62 C 0.1061(2) 0.1568(3) 1.05839(15) 0.0538(12) Uani 1 1 d .
H62 H 0.0702 0.1279 1.0536 0.065 Uiso 1 1 calc R
C63 C 0.14999(19) 0.1035(3) 1.08169(14) 0.0471(12) Uani 1 1 d .
H63 H 0.1445 0.0380 1.0919 0.057 Uiso 1 1 calc R
C64 C 0.0668(2) 0.3048(4) 1.01178(17) 0.0843(18) Uani 1 1 d .
H64A H 0.0718 0.3755 1.0159 0.126 Uiso 1 1 calc R
H64B H 0.0312 0.2854 1.0238 0.126 Uiso 1 1 calc R
H64C H 0.0672 0.2876 0.9762 0.126 Uiso 1 1 calc R
N6 N 0.34725(15) 0.1102(3) 1.01685(13) 0.0522(10) Uani 1 1 d .
C65 C 0.3656(2) 0.2112(3) 1.01633(18) 0.0747(16) Uani 1 1 d .
H65A H 0.3392 0.2496 0.9945 0.112 Uiso 1 1 calc R
H65B H 0.4026 0.2144 1.0037 0.112 Uiso 1 1 calc R
H65C H 0.3675 0.2377 1.0505 0.112 Uiso 1 1 calc R
C66 C 0.38243(18) 0.0453(4) 1.04885(16) 0.0683(15) Uani 1 1 d .
H66A H 0.3768 0.0584 1.0841 0.102 Uiso 1 1 calc R
H66B H 0.4216 0.0566 1.0432 0.102 Uiso 1 1 calc R
H66C H 0.3726 -0.0227 1.0408 0.102 Uiso 1 1 calc R
C67 C 0.27056(18) 0.1291(3) 0.95254(15) 0.0399(10) Uani 1 1 d .
C68 C 0.30216(19) 0.1390(3) 0.91165(16) 0.0529(12) Uani 1 1 d .
H68 H 0.3403 0.1209 0.9144 0.064 Uiso 1 1 calc R
C69 C 0.2775(2) 0.1753(3) 0.86691(17) 0.0628(14) Uani 1 1 d .
H69 H 0.2988 0.1810 0.8388 0.075 Uiso 1 1 calc R
C70 C 0.2224(2) 0.2035(3) 0.86271(17) 0.0596(13) Uani 1 1 d .
H70 H 0.2058 0.2279 0.8317 0.071 Uiso 1 1 calc R
C71 C 0.19169(19) 0.1962(3) 0.90320(17) 0.0520(12) Uani 1 1 d .
H71 H 0.1539 0.2165 0.9005 0.062 Uiso 1 1 calc R
C72 C 0.21576(18) 0.1594(3) 0.94811(15) 0.0429(11) Uani 1 1 d .
H72 H 0.1943 0.1549 0.9762 0.052 Uiso 1 1 calc R
C73 C 0.03504(16) 0.0728(3) 0.78572(15) 0.0385(10) Uani 1 1 d .
O10 O 0.06507(12) 0.0030(2) 0.77560(9) 0.0503(8) Uani 1 1 d .
C74 C 0.00824(16) 0.1322(3) 0.74575(14) 0.0375(10) Uani 1 1 d .
C75 C -0.01422(16) 0.2241(3) 0.75237(14) 0.0399(10) Uani 1 1 d .
C76 C 0.02252(18) 0.0823(3) 0.83964(15) 0.0386(10) Uani 1 1 d .
C77 C -0.03053(18) 0.0986(3) 0.85420(17) 0.0443(11) Uani 1 1 d .
H77 H -0.0605 0.1094 0.8294 0.053 Uiso 1 1 calc R
C78 C -0.04027(19) 0.0993(3) 0.90423(18) 0.0543(12) Uani 1 1 d .
H78 H -0.0769 0.1098 0.9136 0.065 Uiso 1 1 calc R
C79 C 0.0024(2) 0.0850(3) 0.94043(17) 0.0616(13) Uani 1 1 d .
H79 H -0.0045 0.0866 0.9748 0.074 Uiso 1 1 calc R
C80 C 0.0555(2) 0.0681(4) 0.92700(18) 0.0646(14) Uani 1 1 d .
H80 H 0.0852 0.0581 0.9522 0.077 Uiso 1 1 calc R
C81 C 0.06573(18) 0.0658(3) 0.87668(16) 0.0500(12) Uani 1 1 d .
H81 H 0.1022 0.0529 0.8675 0.060 Uiso 1 1 calc R
N7 N 0.00919(12) 0.0921(2) 0.69652(11) 0.0399(9) Uani 1 1 d .
H7A H -0.0145 0.0455 0.6867 0.048 Uiso 1 1 calc R
S4 S 0.05331(5) 0.13127(8) 0.65847(4) 0.0485(3) Uani 1 1 d .
O11 O 0.05430(13) 0.2358(2) 0.66147(11) 0.0644(9) Uani 1 1 d .
O12 O 0.03724(12) 0.0851(2) 0.61107(10) 0.0606(9) Uani 1 1 d .
C82 C 0.11905(17) 0.0874(3) 0.67948(15) 0.0448(11) Uani 1 1 d .
C83 C 0.15956(19) 0.1496(3) 0.70085(16) 0.0578(13) Uani 1 1 d .
H83 H 0.1520 0.2174 0.7037 0.069 Uiso 1 1 calc R
C84 C 0.2109(2) 0.1128(4) 0.71794(16) 0.0627(14) Uani 1 1 d .
H84 H 0.2385 0.1562 0.7324 0.075 Uiso 1 1 calc R
C85 C 0.22327(19) 0.0142(4) 0.71462(16) 0.0546(12) Uani 1 1 d .
C86 C 0.1820(2) -0.0472(3) 0.69252(16) 0.0577(13) Uani 1 1 d .
H86 H 0.1894 -0.1149 0.6891 0.069 Uiso 1 1 calc R
C87 C 0.13029(18) -0.0104(3) 0.67544(15) 0.0504(12) Uani 1 1 d .
H87 H 0.1024 -0.0533 0.6608 0.060 Uiso 1 1 calc R
C88 C 0.28020(19) -0.0255(4) 0.73363(17) 0.0768(16) Uani 1 1 d .
H88A H 0.3089 0.0049 0.7150 0.115 Uiso 1 1 calc R
H88B H 0.2808 -0.0965 0.7288 0.115 Uiso 1 1 calc R
H88C H 0.2875 -0.0105 0.7694 0.115 Uiso 1 1 calc R
N8 N -0.05422(14) 0.2651(2) 0.72050(12) 0.0475(9) Uani 1 1 d .
C89 C -0.0596(2) 0.3702(3) 0.71312(19) 0.0733(16) Uani 1 1 d .
H89A H -0.0317 0.4040 0.7357 0.110 Uiso 1 1 calc R
H89B H -0.0970 0.3911 0.7204 0.110 Uiso 1 1 calc R
H89C H -0.0538 0.3864 0.6783 0.110 Uiso 1 1 calc R
C90 C -0.08788(18) 0.2082(3) 0.68272(15) 0.0597(13) Uani 1 1 d .
H90A H -0.0682 0.2032 0.6522 0.090 Uiso 1 1 calc R
H90B H -0.1238 0.2407 0.6749 0.090 Uiso 1 1 calc R
H90C H -0.0941 0.1426 0.6958 0.090 Uiso 1 1 calc R
C91 C 0.00828(17) 0.2854(3) 0.79575(15) 0.0392(10) Uani 1 1 d .
C92 C -0.02570(19) 0.3215(3) 0.83068(17) 0.0519(12) Uani 1 1 d .
H92 H -0.0648 0.3114 0.8262 0.062 Uiso 1 1 calc R
C93 C -0.0026(2) 0.3724(3) 0.87198(18) 0.0631(14) Uani 1 1 d .
H93 H -0.0257 0.3940 0.8968 0.076 Uiso 1 1 calc R
C94 C 0.0539(2) 0.3919(3) 0.87742(18) 0.0611(14) Uani 1 1 d .
H94 H 0.0696 0.4276 0.9056 0.073 Uiso 1 1 calc R
C95 C 0.0872(2) 0.3594(3) 0.84177(18) 0.0554(13) Uani 1 1 d .
H95 H 0.1258 0.3743 0.8448 0.066 Uiso 1 1 calc R
C96 C 0.06469(18) 0.3047(3) 0.80133(16) 0.0481(12) Uani 1 1 d .
H96 H 0.0882 0.2805 0.7774 0.058 Uiso 1 1 calc R

loop_
_atom_site_aniso_label
_atom_site_aniso_U_11
_atom_site_aniso_U_22
_atom_site_aniso_U_33
_atom_site_aniso_U_23
_atom_site_aniso_U_13
_atom_site_aniso_U_12
C1 0.051(3) 0.030(2) 0.038(3) 0.003(2) 0.000(2) 0.005(2)
O1 0.051(2) 0.0431(18) 0.068(2) -0.0136(16) 0.0004(16) 0.0036(16)
C2 0.040(3) 0.033(2) 0.046(3) 0.006(2) -0.004(2) 0.002(2)
C3 0.045(3) 0.038(2) 0.035(2) 0.001(2) -0.002(2) -0.009(2)
C4 0.036(3) 0.035(2) 0.044(3) -0.001(2) -0.001(2) -0.004(2)
C5 0.053(3) 0.039(3) 0.042(3) 0.001(2) -0.003(2) -0.007(2)
C6 0.058(3) 0.061(3) 0.054(3) -0.011(2) 0.016(3) -0.017(3)
C7 0.044(3) 0.093(4) 0.066(4) -0.020(3) 0.005(3) -0.018(3)
C8 0.048(3) 0.098(4) 0.052(3) -0.018(3) -0.008(3) -0.018(3)
C9 0.045(3) 0.057(3) 0.041(3) -0.006(2) -0.001(2) -0.007(2)
N1 0.038(2) 0.043(2) 0.050(2) 0.0132(17) -0.0051(17) -0.0017(18)
S1 0.0445(8) 0.0466(7) 0.0660(8) 0.0039(6) 0.0015(6) -0.0064(6)
O2 0.074(2) 0.0417(19) 0.081(2) -0.0063(16) 0.0109(18) -0.0173(17)
O3 0.0355(19) 0.083(2) 0.083(2) 0.0096(19) -0.0027(16) 0.0003(18)
C10 0.037(3) 0.047(3) 0.063(3) 0.011(2) 0.007(2) 0.003(2)
C11 0.065(4) 0.047(3) 0.073(4) 0.013(3) 0.009(3) 0.001(3)
C12 0.069(4) 0.061(4) 0.068(4) 0.023(3) 0.012(3) 0.002(3)
C13 0.045(3) 0.073(4) 0.062(4) 0.013(3) 0.014(2) 0.005(3)
C14 0.051(3) 0.056(3) 0.064(3) -0.005(3) 0.013(2) 0.001(2)
C15 0.052(3) 0.040(3) 0.065(3) 0.009(2) 0.014(2) 0.005(2)
C16 0.078(4) 0.107(5) 0.061(4) 0.007(3) 0.016(3) 0.004(3)
N2 0.052(2) 0.040(2) 0.046(2) -0.0008(17) -0.0082(18) 0.0006(18)
C17 0.067(4) 0.051(3) 0.063(3) -0.011(2) -0.005(3) -0.011(3)
C18 0.066(3) 0.065(3) 0.044(3) 0.005(2) -0.018(2) 0.001(3)
C19 0.045(3) 0.027(2) 0.042(3) -0.0022(19) -0.004(2) -0.001(2)
C20 0.060(3) 0.043(3) 0.046(3) -0.001(2) 0.000(2) -0.001(2)
C21 0.048(3) 0.048(3) 0.090(4) -0.002(3) 0.006(3) 0.009(3)
C22 0.068(4) 0.049(3) 0.090(5) -0.008(3) -0.021(3) 0.016(3)
C23 0.092(5) 0.047(3) 0.058(4) -0.002(3) -0.027(3) 0.016(3)
C24 0.068(3) 0.037(2) 0.040(3) 0.000(2) -0.005(2) 0.004(2)
C25 0.041(3) 0.027(2) 0.036(3) 0.0043(19) 0.002(2) 0.001(2)
O4 0.0400(18) 0.0415(17) 0.0421(18) -0.0038(14) 0.0071(13) -0.0032(14)
C26 0.035(3) 0.031(2) 0.039(2) 0.0051(19) 0.0018(19) -0.002(2)
C27 0.047(3) 0.034(2) 0.041(3) 0.000(2) 0.001(2) -0.004(2)
C28 0.036(3) 0.030(2) 0.036(2) 0.0005(18) 0.0070(19) -0.0024(19)
C29 0.043(3) 0.040(2) 0.043(3) 0.003(2) 0.000(2) 0.001(2)
C30 0.047(3) 0.054(3) 0.056(3) 0.009(2) 0.016(2) -0.011(2)
C31 0.035(3) 0.064(3) 0.075(4) -0.008(3) 0.010(3) -0.009(2)
C32 0.045(3) 0.090(4) 0.051(3) -0.008(3) -0.001(2) -0.016(3)
C33 0.042(3) 0.073(3) 0.039(3) -0.003(2) 0.001(2) -0.008(3)
N3 0.042(2) 0.035(2) 0.043(2) 0.0047(16) -0.0025(16) -0.0042(17)
S2 0.0450(7) 0.0413(6) 0.0418(7) 0.0025(5) -0.0037(5) -0.0116(6)
O5 0.081(2) 0.0509(19) 0.0433(18) -0.0123(15) -0.0023(16) -0.0240(17)
O6 0.0348(18) 0.0583(19) 0.062(2) 0.0117(15) -0.0059(14) -0.0016(15)
C34 0.030(2) 0.038(2) 0.042(3) 0.001(2) 0.0029(18) -0.008(2)
C35 0.048(3) 0.043(3) 0.050(3) -0.002(2) 0.002(2) -0.010(2)
C36 0.046(3) 0.069(3) 0.045(3) 0.014(3) -0.003(2) -0.018(3)
C37 0.037(3) 0.073(4) 0.062(3) 0.020(3) -0.001(2) -0.006(3)
C38 0.056(3) 0.040(3) 0.095(4) 0.023(3) 0.005(3) 0.009(2)
C39 0.052(3) 0.043(3) 0.061(3) -0.006(2) 0.007(2) 0.002(2)
C40 0.068(4) 0.119(5) 0.086(4) 0.062(4) -0.008(3) 0.004(3)
N4 0.056(2) 0.042(2) 0.041(2) -0.0058(17) 0.0016(18) -0.0003(19)
C41 0.115(5) 0.066(4) 0.058(3) -0.025(3) 0.000(3) 0.005(3)
C42 0.065(3) 0.066(3) 0.042(3) 0.005(2) 0.000(2) 0.000(3)
C43 0.047(3) 0.031(2) 0.047(3) -0.005(2) 0.002(2) 0.006(2)
C44 0.061(3) 0.046(3) 0.054(3) -0.005(2) 0.012(3) 0.014(3)
C45 0.054(3) 0.062(3) 0.079(4) -0.005(3) 0.013(3) 0.018(3)
C46 0.062(4) 0.051(3) 0.076(4) -0.001(3) -0.007(3) 0.013(3)
C47 0.067(4) 0.042(3) 0.061(3) 0.005(2) -0.006(3) 0.011(3)
C48 0.059(3) 0.032(2) 0.051(3) 0.003(2) 0.000(2) 0.004(2)
C49 0.038(3) 0.031(2) 0.035(3) 0.0073(19) 0.002(2) 0.003(2)
O7 0.0426(19) 0.0453(18) 0.0460(18) 0.0010(14) 0.0040(14) -0.0064(15)
C50 0.039(3) 0.034(2) 0.036(3) -0.0036(19) -0.0015(19) -0.001(2)
C51 0.042(3) 0.038(2) 0.040(3) -0.003(2) 0.003(2) -0.002(2)
C52 0.044(3) 0.028(2) 0.038(3) 0.0049(19) -0.004(2) -0.001(2)
C53 0.052(3) 0.043(3) 0.039(3) -0.011(2) 0.000(2) -0.003(2)
C54 0.058(3) 0.061(3) 0.053(3) -0.010(2) 0.005(3) -0.005(3)
C55 0.084(4) 0.055(3) 0.037(3) -0.007(2) 0.013(3) -0.010(3)
C56 0.068(4) 0.055(3) 0.046(3) -0.004(2) -0.016(3) -0.009(3)
C57 0.050(3) 0.045(3) 0.039(3) -0.003(2) -0.002(2) -0.004(2)
N5 0.053(2) 0.0354(19) 0.035(2) 0.0010(16) -0.0077(16) 0.0036(17)
S3 0.0526(8) 0.0515(7) 0.0375(7) -0.0054(6) -0.0002(5) -0.0043(6)
O8 0.060(2) 0.060(2) 0.059(2) -0.0198(16) -0.0033(16) -0.0205(17)
O9 0.067(2) 0.076(2) 0.0326(17) 0.0100(16) 0.0080(15) 0.0057(18)
C58 0.049(3) 0.043(3) 0.036(2) -0.004(2) 0.003(2) -0.008(2)
C59 0.074(4) 0.048(3) 0.053(3) -0.004(2) 0.011(3) 0.004(3)
C60 0.095(4) 0.043(3) 0.058(3) -0.004(2) 0.019(3) -0.002(3)
C61 0.083(4) 0.049(3) 0.041(3) 0.001(2) 0.010(3) 0.026(3)
C62 0.063(3) 0.058(3) 0.041(3) -0.005(2) 0.010(2) 0.006(3)
C63 0.063(3) 0.039(3) 0.038(3) 0.000(2) 0.004(2) 0.007(2)
C64 0.108(5) 0.078(4) 0.067(4) 0.015(3) 0.009(3) 0.038(4)
N6 0.038(2) 0.060(3) 0.057(2) -0.007(2) -0.0006(18) -0.016(2)
C65 0.067(4) 0.080(4) 0.077(4) -0.005(3) 0.008(3) -0.037(3)
C66 0.042(3) 0.101(4) 0.060(3) -0.008(3) -0.005(2) 0.001(3)
C67 0.041(3) 0.034(2) 0.046(3) -0.002(2) 0.009(2) -0.003(2)
C68 0.049(3) 0.057(3) 0.054(3) 0.010(2) 0.008(2) -0.001(2)
C69 0.074(4) 0.062(3) 0.057(3) 0.005(3) 0.027(3) 0.001(3)
C70 0.075(4) 0.053(3) 0.051(3) 0.011(2) 0.003(3) 0.005(3)
C71 0.056(3) 0.041(3) 0.058(3) 0.007(2) 0.003(3) 0.005(2)
C72 0.051(3) 0.035(2) 0.043(3) 0.003(2) 0.007(2) -0.004(2)
C73 0.038(3) 0.028(2) 0.050(3) -0.006(2) 0.000(2) 0.000(2)
O10 0.061(2) 0.0393(17) 0.0498(18) -0.0033(14) -0.0017(15) 0.0131(16)
C74 0.037(3) 0.033(2) 0.042(3) 0.003(2) -0.0033(19) -0.001(2)
C75 0.038(3) 0.034(2) 0.048(3) 0.004(2) 0.006(2) -0.001(2)
C76 0.045(3) 0.025(2) 0.044(3) 0.0025(19) -0.004(2) 0.001(2)
C77 0.040(3) 0.036(2) 0.055(3) 0.001(2) -0.004(2) -0.001(2)
C78 0.050(3) 0.051(3) 0.063(3) 0.001(2) 0.015(3) 0.001(2)
C79 0.071(4) 0.064(3) 0.051(3) 0.002(3) 0.011(3) 0.003(3)
C80 0.066(4) 0.079(4) 0.047(3) 0.001(3) -0.007(3) 0.008(3)
C81 0.048(3) 0.052(3) 0.049(3) 0.002(2) 0.001(2) 0.006(2)
N7 0.036(2) 0.044(2) 0.039(2) -0.0012(17) -0.0032(15) -0.0104(17)
S4 0.0522(8) 0.0442(7) 0.0495(7) 0.0106(6) 0.0071(6) -0.0019(6)
O11 0.076(2) 0.0391(18) 0.081(2) 0.0183(16) 0.0194(17) -0.0019(17)
O12 0.070(2) 0.077(2) 0.0351(18) 0.0033(16) 0.0037(15) 0.0008(18)
C82 0.046(3) 0.042(3) 0.048(3) -0.001(2) 0.009(2) -0.010(2)
C83 0.050(3) 0.056(3) 0.069(3) 0.003(3) 0.012(3) -0.007(3)
C84 0.057(4) 0.068(4) 0.063(3) -0.005(3) 0.002(3) -0.022(3)
C85 0.044(3) 0.067(3) 0.054(3) 0.016(3) 0.010(2) -0.006(3)
C86 0.055(3) 0.046(3) 0.074(3) 0.006(2) 0.018(3) -0.009(3)
C87 0.041(3) 0.052(3) 0.059(3) -0.001(2) 0.010(2) -0.004(2)
C88 0.055(4) 0.097(4) 0.079(4) 0.028(3) 0.006(3) -0.006(3)
N8 0.041(2) 0.040(2) 0.060(2) 0.0104(18) -0.0036(18) 0.0091(18)
C89 0.060(4) 0.048(3) 0.109(4) 0.030(3) -0.010(3) 0.005(3)
C90 0.049(3) 0.070(3) 0.058(3) 0.000(3) -0.011(2) 0.004(3)
C91 0.036(3) 0.023(2) 0.058(3) 0.005(2) 0.001(2) 0.000(2)
C92 0.046(3) 0.038(3) 0.071(3) -0.008(2) 0.004(3) 0.000(2)
C93 0.068(4) 0.044(3) 0.079(4) -0.013(3) 0.018(3) -0.002(3)
C94 0.074(4) 0.039(3) 0.068(4) -0.006(2) -0.001(3) 0.000(3)
C95 0.050(3) 0.036(3) 0.077(4) 0.004(2) -0.014(3) -0.002(2)
C96 0.048(3) 0.037(3) 0.059(3) 0.005(2) 0.000(2) 0.001(2)

loop_
_atom_type_symbol
_atom_type_description
_atom_type_scat_dispersion_real
_atom_type_scat_dispersion_imag
_atom_type_scat_source
C C 0.0033 0.0016 'International Tables Vol C Tables 4.2.6.8 and 6.1.1.4'
H H 0.0000 0.0000 'International Tables Vol C Tables 4.2.6.8 and 6.1.1.4'
N N 0.0061 0.0033 'International Tables Vol C Tables 4.2.6.8 and 6.1.1.4'
O O 0.0106 0.0060 'International Tables Vol C Tables 4.2.6.8 and 6.1.1.4'
S S 0.1246 0.1234 'International Tables Vol C Tables 4.2.6.8 and 6.1.1.4'

loop_
_geom_angle_atom_site_label_1
_geom_angle_atom_site_label_2
_geom_angle_atom_site_label_3
_geom_angle
O1 C1 C2 119.0(4)
O1 C1 C4 117.3(4)
C2 C1 C4 123.5(4)
C3 C2 N1 120.3(3)
C3 C2 C1 126.3(4)
N1 C2 C1 113.5(3)
N2 C3 C2 123.6(4)
N2 C3 C19 115.6(4)
C2 C3 C19 120.8(3)
C9 C4 C5 118.0(4)
C9 C4 C1 117.4(4)
C5 C4 C1 124.4(4)
C6 C5 C4 121.0(4)
C6 C5 H5 119.5
C4 C5 H5 119.5
C7 C6 C5 120.1(4)
C7 C6 H6 119.9
C5 C6 H6 119.9
C6 C7 C8 119.6(5)
C6 C7 H7 120.2
C8 C7 H7 120.2
C9 C8 C7 120.3(4)
C9 C8 H8 119.8
C7 C8 H8 119.8
C8 C9 C4 120.9(4)
C8 C9 H9 119.6
C4 C9 H9 119.6
C2 N1 S1 121.5(3)
C2 N1 H1A 119.3
S1 N1 H1A 119.3
O3 S1 O2 120.13(19)
O3 S1 N1 105.78(18)
O2 S1 N1 108.23(19)
O3 S1 C10 108.5(2)
O2 S1 C10 106.9(2)
N1 S1 C10 106.52(18)
C11 C10 C15 119.7(4)
C11 C10 S1 121.2(4)
C15 C10 S1 119.2(3)
C10 C11 C12 119.4(4)
C10 C11 H11 120.3
C12 C11 H11 120.3
C13 C12 C11 122.1(4)
C13 C12 H12 119.0
C11 C12 H12 119.0
C12 C13 C14 117.9(4)
C12 C13 C16 121.3(5)
C14 C13 C16 120.8(5)
C15 C14 C13 121.3(4)
C15 C14 H14 119.4
C13 C14 H14 119.4
C14 C15 C10 119.7(4)
C14 C15 H15 120.1
C10 C15 H15 120.1
C13 C16 H16A 109.5
C13 C16 H16B 109.5
H16A C16 H16B 109.5
C13 C16 H16C 109.5
H16A C16 H16C 109.5
H16B C16 H16C 109.5
C3 N2 C17 121.9(3)
C3 N2 C18 122.4(3)
C17 N2 C18 114.2(3)
N2 C17 H17A 109.5
N2 C17 H17B 109.5
H17A C17 H17B 109.5
N2 C17 H17C 109.5
H17A C17 H17C 109.5
H17B C17 H17C 109.5
N2 C18 H18A 109.5
N2 C18 H18B 109.5
H18A C18 H18B 109.5
N2 C18 H18C 109.5
H18A C18 H18C 109.5
H18B C18 H18C 109.5
C24 C19 C20 118.5(4)
C24 C19 C3 120.4(4)
C20 C19 C3 120.9(4)
C21 C20 C19 121.3(4)
C21 C20 H20 119.4
C19 C20 H20 119.4
C22 C21 C20 119.6(5)
C22 C21 H21 120.2
C20 C21 H21 120.2
C21 C22 C23 119.9(5)
C21 C22 H22 120.1
C23 C22 H22 120.1
C22 C23 C24 121.2(5)
C22 C23 H23 119.4
C24 C23 H23 119.4
C23 C24 C19 119.5(5)
C23 C24 H24 120.3
C19 C24 H24 120.3
O4 C25 C26 121.0(4)
O4 C25 C28 118.6(3)
C26 C25 C28 119.9(4)
C27 C26 N3 121.7(3)
C27 C26 C25 124.2(4)
N3 C26 C25 114.1(3)
N4 C27 C26 123.8(4)
N4 C27 C43 117.7(4)
C26 C27 C43 118.5(3)
C33 C28 C29 118.3(4)
C33 C28 C25 119.7(4)
C29 C28 C25 121.9(3)
C30 C29 C28 121.3(4)
C30 C29 H29 119.4
C28 C29 H29 119.4
C31 C30 C29 119.6(4)
C31 C30 H30 120.2
C29 C30 H30 120.2
C30 C31 C32 119.8(4)
C30 C31 H31 120.1
C32 C31 H31 120.1
C33 C32 C31 120.5(4)
C33 C32 H32 119.8
C31 C32 H32 119.8
C32 C33 C28 120.6(4)
C32 C33 H33 119.7
C28 C33 H33 119.7
C26 N3 S2 122.6(3)
C26 N3 H3A 118.7
S2 N3 H3A 118.7
O5 S2 O6 118.94(17)
O5 S2 N3 109.75(17)
O6 S2 N3 105.19(17)
O5 S2 C34 106.31(18)
O6 S2 C34 108.31(18)
N3 S2 C34 107.93(16)
C35 C34 C39 119.7(4)
C35 C34 S2 120.8(3)
C39 C34 S2 119.3(3)
C34 C35 C36 119.3(4)
C34 C35 H35 120.3
C36 C35 H35 120.3
C37 C36 C35 121.9(4)
C37 C36 H36 119.0
C35 C36 H36 119.0
C36 C37 C38 118.1(4)
C36 C37 C40 121.4(5)
C38 C37 C40 120.4(5)
C37 C38 C39 121.3(4)
C37 C38 H38 119.4
C39 C38 H38 119.4
C34 C39 C38 119.7(4)
C34 C39 H39 120.2
C38 C39 H39 120.2
C37 C40 H40A 109.5
C37 C40 H40B 109.5
H40A C40 H40B 109.5
C37 C40 H40C 109.5
H40A C40 H40C 109.5
H40B C40 H40C 109.5
C27 N4 C42 121.7(3)
C27 N4 C41 121.8(3)
C42 N4 C41 115.2(3)
N4 C41 H41A 109.5
N4 C41 H41B 109.5
H41A C41 H41B 109.5
N4 C41 H41C 109.5
H41A C41 H41C 109.5
H41B C41 H41C 109.5
N4 C42 H42A 109.5
N4 C42 H42B 109.5
H42A C42 H42B 109.5
N4 C42 H42C 109.5
H42A C42 H42C 109.5
H42B C42 H42C 109.5
C44 C43 C48 118.7(4)
C44 C43 C27 120.9(4)
C48 C43 C27 120.3(4)
C45 C44 C43 120.0(4)
C45 C44 H44 120.0
C43 C44 H44 120.0
C44 C45 C46 120.4(5)
C44 C45 H45 119.8
C46 C45 H45 119.8
C47 C46 C45 120.4(5)
C47 C46 H46 119.8
C45 C46 H46 119.8
C48 C47 C46 119.9(5)
C48 C47 H47 120.1
C46 C47 H47 120.1
C47 C48 C43 120.6(4)
C47 C48 H48 119.7
C43 C48 H48 119.7
O7 C49 C50 122.7(4)
O7 C49 C52 118.5(3)
C50 C49 C52 118.5(4)
C51 C50 N5 121.9(3)
C51 C50 C49 124.4(4)
N5 C50 C49 113.7(3)
N6 C51 C50 124.8(4)
N6 C51 C67 117.6(4)
C50 C51 C67 117.6(4)
C53 C52 C57 119.4(4)
C53 C52 C49 121.6(3)
C57 C52 C49 118.7(4)
C54 C53 C52 120.7(4)
C54 C53 H53 119.6
C52 C53 H53 119.6
C53 C54 C55 120.0(5)
C53 C54 H54 120.0
C55 C54 H54 120.0
C56 C55 C54 119.6(4)
C56 C55 H55 120.2
C54 C55 H55 120.2
C55 C56 C57 120.6(4)
C55 C56 H56 119.7
C57 C56 H56 119.7
C56 C57 C52 119.5(4)
C56 C57 H57 120.2
C52 C57 H57 120.2
C50 N5 S3 122.7(3)
C50 N5 H5A 118.6
S3 N5 H5A 118.6
O8 S3 O9 118.17(17)
O8 S3 N5 110.18(18)
O9 S3 N5 104.70(18)
O8 S3 C58 105.8(2)
O9 S3 C58 111.3(2)
N5 S3 C58 106.11(17)
C59 C58 C63 120.9(4)
C59 C58 S3 119.6(4)
C63 C58 S3 119.5(3)
C58 C59 C60 119.4(5)
C58 C59 H59 120.3
C60 C59 H59 120.3
C59 C60 C61 121.1(5)
C59 C60 H60 119.4
C61 C60 H60 119.4
C62 C61 C60 118.2(4)
C62 C61 C64 119.9(5)
C60 C61 C64 121.9(5)
C63 C62 C61 120.9(5)
C63 C62 H62 119.5
C61 C62 H62 119.5
C58 C63 C62 119.4(4)
C58 C63 H63 120.3
C62 C63 H63 120.3
C61 C64 H64A 109.5
C61 C64 H64B 109.5
H64A C64 H64B 109.5
C61 C64 H64C 109.5
H64A C64 H64C 109.5
H64B C64 H64C 109.5
C51 N6 C65 122.5(4)
C51 N6 C66 120.6(4)
C65 N6 C66 115.0(3)
N6 C65 H65A 109.5
N6 C65 H65B 109.5
H65A C65 H65B 109.5
N6 C65 H65C 109.5
H65A C65 H65C 109.5
H65B C65 H65C 109.5
N6 C66 H66A 109.5
N6 C66 H66B 109.5
H66A C66 H66B 109.5
N6 C66 H66C 109.5
H66A C66 H66C 109.5
H66B C66 H66C 109.5
C72 C67 C68 119.1(4)
C72 C67 C51 120.8(4)
C68 C67 C51 120.0(4)
C69 C68 C67 119.5(4)
C69 C68 H68 120.3
C67 C68 H68 120.3
C70 C69 C68 120.7(4)
C70 C69 H69 119.6
C68 C69 H69 119.6
C71 C70 C69 119.9(4)
C71 C70 H70 120.1
C69 C70 H70 120.1
C70 C71 C72 119.9(4)
C70 C71 H71 120.0
C72 C71 H71 120.0
C67 C72 C71 120.8(4)
C67 C72 H72 119.6
C71 C72 H72 119.6
O10 C73 C74 120.1(4)
O10 C73 C76 116.4(3)
C74 C73 C76 123.0(4)
C75 C74 N7 120.2(3)
C75 C74 C73 124.6(4)
N7 C74 C73 115.0(3)
N8 C75 C74 124.1(4)
N8 C75 C91 116.7(3)
C74 C75 C91 119.2(3)
C77 C76 C81 118.5(4)
C77 C76 C73 123.3(4)
C81 C76 C73 118.0(4)
C78 C77 C76 120.8(4)
C78 C77 H77 119.6
C76 C77 H77 119.6
C79 C78 C77 120.5(4)
C79 C78 H78 119.8
C77 C78 H78 119.8
C78 C79 C80 120.0(5)
C78 C79 H79 120.0
C80 C79 H79 120.0
C79 C80 C81 120.1(4)
C79 C80 H80 120.0
C81 C80 H80 120.0
C80 C81 C76 120.2(4)
C80 C81 H81 119.9
C76 C81 H81 119.9
C74 N7 S4 120.9(3)
C74 N7 H7A 119.5
S4 N7 H7A 119.5
O11 S4 O12 119.31(18)
O11 S4 N7 107.64(19)
O12 S4 N7 105.41(17)
O11 S4 C82 108.4(2)
O12 S4 C82 107.56(19)
N7 S4 C82 108.06(18)
C87 C82 C83 119.8(4)
C87 C82 S4 119.4(3)
C83 C82 S4 120.8(4)
C84 C83 C82 119.7(5)
C84 C83 H83 120.2
C82 C83 H83 120.2
C83 C84 C85 121.8(4)
C83 C84 H84 119.1
C85 C84 H84 119.1
C84 C85 C86 117.6(4)
C84 C85 C88 121.3(4)
C86 C85 C88 121.1(5)
C87 C86 C85 120.7(4)
C87 C86 H86 119.6
C85 C86 H86 119.6
C82 C87 C86 120.4(4)
C82 C87 H87 119.8
C86 C87 H87 119.8
C85 C88 H88A 109.5
C85 C88 H88B 109.5
H88A C88 H88B 109.5
C85 C88 H88C 109.5
H88A C88 H88C 109.5
H88B C88 H88C 109.5
C75 N8 C89 123.0(3)
C75 N8 C90 122.5(3)
C89 N8 C90 113.2(3)
N8 C89 H89A 109.5
N8 C89 H89B 109.5
H89A C89 H89B 109.5
N8 C89 H89C 109.5
H89A C89 H89C 109.5
H89B C89 H89C 109.5
N8 C90 H90A 109.5
N8 C90 H90B 109.5
H90A C90 H90B 109.5
N8 C90 H90C 109.5
H90A C90 H90C 109.5
H90B C90 H90C 109.5
C96 C91 C92 119.5(4)
C96 C91 C75 118.7(4)
C92 C91 C75 121.8(4)
C93 C92 C91 119.9(4)
C93 C92 H92 120.1
C91 C92 H92 120.1
C92 C93 C94 120.5(5)
C92 C93 H93 119.8
C94 C93 H93 119.8
C95 C94 C93 119.5(4)
C95 C94 H94 120.3
C93 C94 H94 120.3
C94 C95 C96 120.4(5)
C94 C95 H95 119.8
C96 C95 H95 119.8
C91 C96 C95 120.2(4)
C91 C96 H96 119.9
C95 C96 H96 119.9

loop_
_geom_bond_atom_site_label_1
_geom_bond_atom_site_label_2
_geom_bond_distance
C1 O1 1.239(4)
C1 C2 1.459(5)
C1 C4 1.486(5)
C2 C3 1.383(5)
C2 N1 1.440(5)
C3 N2 1.354(4)
C3 C19 1.484(5)
C4 C9 1.382(5)
C4 C5 1.384(5)
C5 C6 1.371(5)
C5 H5 0.9500
C6 C7 1.368(5)
C6 H6 0.9500
C7 C8 1.374(6)
C7 H7 0.9500
C8 C9 1.367(6)
C8 H8 0.9500
C9 H9 0.9500
N1 S1 1.629(3)
N1 H1A 0.8800
S1 O3 1.427(3)
S1 O2 1.436(3)
S1 C10 1.764(4)
C10 C11 1.376(5)
C10 C15 1.394(5)
C11 C12 1.380(6)
C11 H11 0.9500
C12 C13 1.376(6)
C12 H12 0.9500
C13 C14 1.385(6)
C13 C16 1.511(6)
C14 C15 1.375(5)
C14 H14 0.9500
C15 H15 0.9500
C16 H16A 0.9800
C16 H16B 0.9800
C16 H16C 0.9800
N2 C17 1.462(5)
N2 C18 1.465(4)
C17 H17A 0.9800
C17 H17B 0.9800
C17 H17C 0.9800
C18 H18A 0.9800
C18 H18B 0.9800
C18 H18C 0.9800
C19 C24 1.382(5)
C19 C20 1.383(6)
C20 C21 1.376(5)
C20 H20 0.9500
C21 C22 1.361(6)
C21 H21 0.9500
C22 C23 1.363(7)
C22 H22 0.9500
C23 C24 1.380(6)
C23 H23 0.9500
C24 H24 0.9500
C25 O4 1.242(4)
C25 C26 1.451(5)
C25 C28 1.491(5)
C26 C27 1.391(5)
C26 N3 1.433(5)
C27 N4 1.358(4)
C27 C43 1.477(5)
C28 C33 1.379(5)
C28 C29 1.388(5)
C29 C30 1.378(5)
C29 H29 0.9500
C30 C31 1.372(5)
C30 H30 0.9500
C31 C32 1.376(6)
C31 H31 0.9500
C32 C33 1.375(6)
C32 H32 0.9500
C33 H33 0.9500
N3 S2 1.622(3)
N3 H3A 0.8800
S2 O5 1.429(3)
S2 O6 1.435(3)
S2 C34 1.767(4)
C34 C35 1.383(5)
C34 C39 1.384(5)
C35 C36 1.387(5)
C35 H35 0.9500
C36 C37 1.370(6)
C36 H36 0.9500
C37 C38 1.381(6)
C37 C40 1.509(6)
C38 C39 1.386(5)
C38 H38 0.9500
C39 H39 0.9500
C40 H40A 0.9800
C40 H40B 0.9800
C40 H40C 0.9800
N4 C42 1.459(5)
N4 C41 1.464(5)
C41 H41A 0.9800
C41 H41B 0.9800
C41 H41C 0.9800
C42 H42A 0.9800
C42 H42B 0.9800
C42 H42C 0.9800
C43 C44 1.399(6)
C43 C48 1.399(5)
C44 C45 1.377(5)
C44 H44 0.9500
C45 C46 1.379(6)
C45 H45 0.9500
C46 C47 1.376(6)
C46 H46 0.9500
C47 C48 1.375(5)
C47 H47 0.9500
C48 H48 0.9500
C49 O7 1.234(4)
C49 C50 1.453(5)
C49 C52 1.497(5)
C50 C51 1.373(5)
C50 N5 1.427(4)
C51 N6 1.355(5)
C51 C67 1.484(5)
C52 C53 1.383(5)
C52 C57 1.394(5)
C53 C54 1.378(5)
C53 H53 0.9500
C54 C55 1.384(5)
C54 H54 0.9500
C55 C56 1.383(6)
C55 H55 0.9500
C56 C57 1.385(6)
C56 H56 0.9500
C57 H57 0.9500
N5 S3 1.626(3)
N5 H5A 0.8800
S3 O8 1.427(3)
S3 O9 1.437(3)
S3 C58 1.757(4)
C58 C59 1.375(5)
C58 C63 1.378(5)
C59 C60 1.386(6)
C59 H59 0.9500
C60 C61 1.393(6)
C60 H60 0.9500
C61 C62 1.391(6)
C61 C64 1.519(6)
C62 C63 1.389(5)
C62 H62 0.9500
C63 H63 0.9500
C64 H64A 0.9800
C64 H64B 0.9800
C64 H64C 0.9800
N6 C65 1.452(5)
N6 C66 1.455(5)
C65 H65A 0.9800
C65 H65B 0.9800
C65 H65C 0.9800
C66 H66A 0.9800
C66 H66B 0.9800
C66 H66C 0.9800
C67 C72 1.380(5)
C67 C68 1.392(6)
C68 C69 1.383(5)
C68 H68 0.9500
C69 C70 1.378(6)
C69 H69 0.9500
C70 C71 1.367(6)
C70 H70 0.9500
C71 C72 1.384(5)
C71 H71 0.9500
C72 H72 0.9500
C73 O10 1.242(4)
C73 C74 1.451(5)
C73 C76 1.505(5)
C74 C75 1.387(5)
C74 N7 1.429(5)
C75 N8 1.353(4)
C75 C91 1.496(5)
C76 C77 1.386(5)
C76 C81 1.394(5)
C77 C78 1.379(6)
C77 H77 0.9500
C78 C79 1.366(5)
C78 H78 0.9500
C79 C80 1.378(6)
C79 H79 0.9500
C80 C81 1.389(6)
C80 H80 0.9500
C81 H81 0.9500
N7 S4 1.624(3)
N7 H7A 0.8800
S4 O11 1.432(3)
S4 O12 1.441(3)
S4 C82 1.742(4)
C82 C87 1.372(5)
C82 C83 1.382(5)
C83 C84 1.377(6)
C83 H83 0.9500
C84 C85 1.387(6)
C84 H84 0.9500
C85 C86 1.394(6)
C85 C88 1.522(6)
C86 C87 1.385(5)
C86 H86 0.9500
C87 H87 0.9500
C88 H88A 0.9800
C88 H88B 0.9800
C88 H88C 0.9800
N8 C89 1.457(5)
N8 C90 1.465(5)
C89 H89A 0.9800
C89 H89B 0.9800
C89 H89C 0.9800
C90 H90A 0.9800
C90 H90B 0.9800
C90 H90C 0.9800
C91 C96 1.381(5)
C91 C92 1.385(6)
C92 C93 1.382(5)
C92 H92 0.9500
C93 C94 1.385(6)
C93 H93 0.9500
C94 C95 1.371(6)
C94 H94 0.9500
C95 C96 1.387(5)
C95 H95 0.9500
C96 H96 0.9500

loop_
_geom_torsion_atom_site_label_1
_geom_torsion_atom_site_label_2
_geom_torsion_atom_site_label_3
_geom_torsion_atom_site_label_4
_geom_torsion
O1 C1 C2 C3 -163.9(4)
C4 C1 C2 C3 20.8(6)
O1 C1 C2 N1 16.3(5)
C4 C1 C2 N1 -159.0(3)
N1 C2 C3 N2 24.5(6)
C1 C2 C3 N2 -155.3(4)
N1 C2 C3 C19 -156.1(4)
C1 C2 C3 C19 24.1(6)
O1 C1 C4 C9 38.0(5)
C2 C1 C4 C9 -146.6(4)
O1 C1 C4 C5 -137.5(4)
C2 C1 C4 C5 37.9(6)
C9 C4 C5 C6 2.3(6)
C1 C4 C5 C6 177.8(4)
C4 C5 C6 C7 0.1(7)
C5 C6 C7 C8 -1.8(7)
C6 C7 C8 C9 0.9(8)
C7 C8 C9 C4 1.7(7)
C5 C4 C9 C8 -3.2(6)
C1 C4 C9 C8 -179.0(4)
C3 C2 N1 S1 71.6(4)
C1 C2 N1 S1 -108.5(3)
C2 N1 S1 O3 -178.6(3)
C2 N1 S1 O2 -48.6(3)
C2 N1 S1 C10 66.1(3)
O3 S1 C10 C11 121.9(4)
O2 S1 C10 C11 -9.1(4)
N1 S1 C10 C11 -124.6(4)
O3 S1 C10 C15 -57.9(4)
O2 S1 C10 C15 171.1(3)
N1 S1 C10 C15 55.6(4)
C15 C10 C11 C12 -0.6(7)
S1 C10 C11 C12 179.6(4)
C10 C11 C12 C13 -0.6(7)
C11 C12 C13 C14 1.4(7)
C11 C12 C13 C16 -176.5(4)
C12 C13 C14 C15 -1.0(7)
C16 C13 C14 C15 176.9(4)
C13 C14 C15 C10 -0.1(7)
C11 C10 C15 C14 0.9(7)
S1 C10 C15 C14 -179.3(3)
C2 C3 N2 C17 -144.9(4)
C19 C3 N2 C17 35.7(6)
C2 C3 N2 C18 20.7(6)
C19 C3 N2 C18 -158.8(4)
N2 C3 C19 C24 -134.5(4)
C2 C3 C19 C24 46.0(6)
N2 C3 C19 C20 51.0(5)
C2 C3 C19 C20 -128.5(4)
C24 C19 C20 C21 -2.4(6)
C3 C19 C20 C21 172.3(4)
C19 C20 C21 C22 0.5(7)
C20 C21 C22 C23 1.5(7)
C21 C22 C23 C24 -1.7(8)
C22 C23 C24 C19 -0.2(7)
C20 C19 C24 C23 2.2(6)
C3 C19 C24 C23 -172.5(4)
O4 C25 C26 C27 -162.4(4)
C28 C25 C26 C27 25.8(5)
O4 C25 C26 N3 20.9(5)
C28 C25 C26 N3 -150.9(3)
N3 C26 C27 N4 28.0(6)
C25 C26 C27 N4 -148.5(4)
N3 C26 C27 C43 -150.1(3)
C25 C26 C27 C43 33.4(6)
O4 C25 C28 C33 41.7(5)
C26 C25 C28 C33 -146.3(4)
O4 C25 C28 C29 -134.0(4)
C26 C25 C28 C29 38.1(5)
C33 C28 C29 C30 0.3(6)
C25 C28 C29 C30 176.0(4)
C28 C29 C30 C31 1.5(6)
C29 C30 C31 C32 -1.8(7)
C30 C31 C32 C33 0.3(7)
C31 C32 C33 C28 1.5(7)
C29 C28 C33 C32 -1.8(6)
C25 C28 C33 C32 -177.6(4)
C27 C26 N3 S2 63.4(4)
C25 C26 N3 S2 -119.8(3)
C26 N3 S2 O5 -69.4(3)
C26 N3 S2 O6 161.5(3)
C26 N3 S2 C34 46.0(3)
O5 S2 C34 C35 170.9(3)
O6 S2 C34 C35 -60.2(4)
N3 S2 C34 C35 53.2(4)
O5 S2 C34 C39 -15.5(4)
O6 S2 C34 C39 113.4(4)
N3 S2 C34 C39 -133.2(3)
C39 C34 C35 C36 -1.9(6)
S2 C34 C35 C36 171.7(3)
C34 C35 C36 C37 -0.4(7)
C35 C36 C37 C38 1.9(7)
C35 C36 C37 C40 -177.4(4)
C36 C37 C38 C39 -1.3(7)
C40 C37 C38 C39 178.0(4)
C35 C34 C39 C38 2.5(6)
S2 C34 C39 C38 -171.2(3)
C37 C38 C39 C34 -0.9(7)
C26 C27 N4 C42 23.8(6)
C43 C27 N4 C42 -158.1(4)
C26 C27 N4 C41 -142.7(4)
C43 C27 N4 C41 35.4(6)
N4 C27 C43 C44 46.8(5)
C26 C27 C43 C44 -135.0(4)
N4 C27 C43 C48 -136.9(4)
C26 C27 C43 C48 41.3(5)
C48 C43 C44 C45 -2.2(6)
C27 C43 C44 C45 174.1(4)
C43 C44 C45 C46 1.4(7)
C44 C45 C46 C47 0.1(7)
C45 C46 C47 C48 -0.7(7)
C46 C47 C48 C43 -0.2(6)
C44 C43 C48 C47 1.6(6)
C27 C43 C48 C47 -174.7(4)
O7 C49 C50 C51 -152.3(4)
C52 C49 C50 C51 34.2(6)
O7 C49 C50 N5 27.9(5)
C52 C49 C50 N5 -145.6(3)
N5 C50 C51 N6 26.9(6)
C49 C50 C51 N6 -152.9(4)
N5 C50 C51 C67 -153.2(3)
C49 C50 C51 C67 27.0(6)
O7 C49 C52 C53 -138.7(4)
C50 C49 C52 C53 35.1(5)
O7 C49 C52 C57 35.9(5)
C50 C49 C52 C57 -150.3(4)
C57 C52 C53 C54 1.6(6)
C49 C52 C53 C54 176.1(4)
C52 C53 C54 C55 0.8(6)
C53 C54 C55 C56 -1.2(7)
C54 C55 C56 C57 -0.7(7)
C55 C56 C57 C52 3.0(6)
C53 C52 C57 C56 -3.5(6)
C49 C52 C57 C56 -178.1(4)
C51 C50 N5 S3 64.5(5)
C49 C50 N5 S3 -115.7(3)
C50 N5 S3 O8 -79.8(3)
C50 N5 S3 O9 152.2(3)
C50 N5 S3 C58 34.3(4)
O8 S3 C58 C59 6.6(4)
O9 S3 C58 C59 136.2(3)
N5 S3 C58 C59 -110.5(4)
O8 S3 C58 C63 -175.4(3)
O9 S3 C58 C63 -45.8(4)
N5 S3 C58 C63 67.5(4)
C63 C58 C59 C60 -2.2(6)
S3 C58 C59 C60 175.7(3)
C58 C59 C60 C61 -0.1(7)
C59 C60 C61 C62 3.2(7)
C59 C60 C61 C64 -174.5(4)
C60 C61 C62 C63 -4.0(6)
C64 C61 C62 C63 173.7(4)
C59 C58 C63 C62 1.4(6)
S3 C58 C63 C62 -176.6(3)
C61 C62 C63 C58 1.9(6)
C50 C51 N6 C65 -139.2(4)
C67 C51 N6 C65 40.9(6)
C50 C51 N6 C66 24.4(6)
C67 C51 N6 C66 -155.5(4)
N6 C51 C67 C72 -137.4(4)
C50 C51 C67 C72 42.7(5)
N6 C51 C67 C68 45.3(5)
C50 C51 C67 C68 -134.7(4)
C72 C67 C68 C69 -2.5(6)
C51 C67 C68 C69 174.9(4)
C67 C68 C69 C70 1.2(7)
C68 C69 C70 C71 0.5(7)
C69 C70 C71 C72 -0.9(7)
C68 C67 C72 C71 2.1(6)
C51 C67 C72 C71 -175.3(4)
C70 C71 C72 C67 -0.4(6)
O10 C73 C74 C75 -163.2(4)
C76 C73 C74 C75 25.3(6)
O10 C73 C74 N7 13.0(5)
C76 C73 C74 N7 -158.5(3)
N7 C74 C75 N8 27.1(6)
C73 C74 C75 N8 -156.9(4)
N7 C74 C75 C91 -149.8(4)
C73 C74 C75 C91 26.2(6)
O10 C73 C76 C77 -132.9(4)
C74 C73 C76 C77 38.9(6)
O10 C73 C76 C81 41.6(5)
C74 C73 C76 C81 -146.6(4)
C81 C76 C77 C78 0.5(6)
C73 C76 C77 C78 175.0(4)
C76 C77 C78 C79 0.7(6)
C77 C78 C79 C80 -1.1(7)
C78 C79 C80 C81 0.1(7)
C79 C80 C81 C76 1.2(7)
C77 C76 C81 C80 -1.5(6)
C73 C76 C81 C80 -176.3(4)
C75 C74 N7 S4 74.8(4)
C73 C74 N7 S4 -101.5(4)
C74 N7 S4 O11 -43.9(3)
C74 N7 S4 O12 -172.2(3)
C74 N7 S4 C82 73.0(3)
O11 S4 C82 C87 -173.4(3)
O12 S4 C82 C87 -43.2(4)
N7 S4 C82 C87 70.2(4)
O11 S4 C82 C83 7.6(4)
O12 S4 C82 C83 137.9(4)
N7 S4 C82 C83 -108.7(4)
C87 C82 C83 C84 0.0(7)
S4 C82 C83 C84 178.9(3)
C82 C83 C84 C85 -0.4(7)
C83 C84 C85 C86 0.9(7)
C83 C84 C85 C88 180.0(4)
C84 C85 C86 C87 -1.1(7)
C88 C85 C86 C87 179.8(4)
C83 C82 C87 C86 -0.2(7)
S4 C82 C87 C86 -179.1(3)
C85 C86 C87 C82 0.8(7)
C74 C75 N8 C89 -150.5(4)
C91 C75 N8 C89 26.4(6)
C74 C75 N8 C90 15.8(6)
C91 C75 N8 C90 -167.3(4)
N8 C75 C91 C96 -122.0(4)
C74 C75 C91 C96 55.1(5)
N8 C75 C91 C92 59.1(5)
C74 C75 C91 C92 -123.7(4)
C96 C91 C92 C93 -3.1(6)
C75 C91 C92 C93 175.7(4)
C91 C92 C93 C94 3.4(7)
C92 C93 C94 C95 -0.8(7)
C93 C94 C95 C96 -1.9(7)
C92 C91 C96 C95 0.4(6)
C75 C91 C96 C95 -178.5(4)
C94 C95 C96 C91 2.2(6)
